data_4061792
_journal_name_full Organometallics
_journal_paper_doi 10.1021/om050683x
_journal_year 2005
_chemical_formula_sum 'C23 H52 B10 Na2 O4'
_chemical_formula_weight 546.73
_space_group_IT_number 61
_symmetry_cell_setting orthorhombic
_symmetry_space_group_name_Hall '-P 2ac 2ab'
_symmetry_space_group_name_H-M 'P b c a'
_cell_angle_alpha 90.00
_cell_angle_beta 90.00
_cell_angle_gamma 90.00
_cell_formula_units_Z 8
_cell_length_a 16.930(3)
_cell_length_b 11.470(2)
_cell_length_c 33.827(7)
_cell_measurement_temperature 293(2)
_cell_volume 6569(2)
_diffrn_ambient_temperature 293(2)
_exptl_crystal_density_diffrn 1.106
_cod_database_code 4061792

loop_
_symmetry_equiv_pos_as_xyz
'x, y, z'
'-x+1/2, -y, z+1/2'
'-x, y+1/2, -z+1/2'
'x+1/2, -y+1/2, -z'
'-x, -y, -z'
'x-1/2, y, -z-1/2'
'x, -y-1/2, z-1/2'
'-x-1/2, y-1/2, z'

loop_
_atom_site_label
_atom_site_type_symbol
_atom_site_fract_x
_atom_site_fract_y
_atom_site_fract_z
_atom_site_U_iso_or_equiv
_atom_site_adp_type
_atom_site_occupancy
_atom_site_symmetry_multiplicity
_atom_site_calc_flag
_atom_site_refinement_flags
_atom_site_disorder_assembly
_atom_site_disorder_group
Na1 Na 0.21106(11) 0.96101(17) 0.44657(5) 0.0742(6) Uani 1 1 d . . .
Na2 Na 0.18752(12) 0.97948(18) 0.33079(6) 0.0819(7) Uani 1 1 d . . .
O1 O 0.2562(3) 1.0073(4) 0.50884(11) 0.1016(13) Uani 1 1 d . . .
O2 O 0.1042(3) 0.8391(4) 0.45536(14) 0.1042(14) Uani 1 1 d . . .
O3 O 0.0928(3) 0.8382(4) 0.31998(15) 0.1120(15) Uani 1 1 d . . .
O4 O 0.2180(3) 0.9924(4) 0.26366(13) 0.1175(16) Uani 1 1 d . . .
C1 C 0.4685(3) 0.7019(5) 0.40588(17) 0.0889(17) Uani 1 1 d D . .
C2 C 0.4213(3) 0.8140(5) 0.34025(16) 0.0838(16) Uani 1 1 d D . .
C11 C 0.5539(4) 0.6659(7) 0.4102(3) 0.127(3) Uani 1 1 d D . .
H11A H 0.5802 0.7240 0.4263 0.153 Uiso 1 1 calc R . .
H11B H 0.5551 0.5932 0.4248 0.153 Uiso 1 1 calc R . .
C12 C 0.5993(6) 0.6504(14) 0.3753(3) 0.191(5) Uani 1 1 d D . .
H12A H 0.5876 0.5727 0.3657 0.229 Uiso 1 1 calc R . .
H12B H 0.6542 0.6495 0.3835 0.229 Uiso 1 1 calc R . .
C13 C 0.5948(5) 0.7262(8) 0.3419(4) 0.214(8) Uani 1 1 d D . .
H13A H 0.5987 0.8031 0.3537 0.256 Uiso 1 1 calc R . .
H13B H 0.6451 0.7139 0.3288 0.256 Uiso 1 1 calc R . .
C14 C 0.5417(6) 0.7437(16) 0.3099(3) 0.261(10) Uani 1 1 d D . .
H14A H 0.5256 0.6654 0.3027 0.313 Uiso 1 1 calc R . .
H14B H 0.5754 0.7701 0.2885 0.313 Uiso 1 1 calc R . .
C15 C 0.4712(5) 0.8113(6) 0.3053(2) 0.119(3) Uani 1 1 d D . .
H15A H 0.4409 0.7797 0.2834 0.143 Uiso 1 1 calc R . .
H15B H 0.4857 0.8906 0.2985 0.143 Uiso 1 1 calc R . .
C21 C 0.3212(5) 0.9557(9) 0.5279(2) 0.143(3) Uani 1 1 d . . .
H21A H 0.3700 0.9809 0.5155 0.171 Uiso 1 1 calc R . .
H21B H 0.3179 0.8714 0.5259 0.171 Uiso 1 1 calc R . .
C22 C 0.3201(7) 0.9898(12) 0.5680(3) 0.186(5) Uani 1 1 d . . .
H22A H 0.3710 1.0214 0.5756 0.223 Uiso 1 1 calc R . .
H22B H 0.3084 0.9235 0.5848 0.223 Uiso 1 1 calc R . .
C23 C 0.2586(6) 1.0788(11) 0.5719(3) 0.165(4) Uani 1 1 d . . .
H23A H 0.2238 1.0607 0.5938 0.198 Uiso 1 1 calc R . .
H23B H 0.2819 1.1549 0.5763 0.198 Uiso 1 1 calc R . .
C24 C 0.2160(6) 1.0769(9) 0.5353(3) 0.149(3) Uani 1 1 d . . .
H24A H 0.1632 1.0463 0.5396 0.179 Uiso 1 1 calc R . .
H24B H 0.2113 1.1554 0.5249 0.179 Uiso 1 1 calc R . .
C31 C 0.1085(5) 0.7200(8) 0.4544(4) 0.173(4) Uani 1 1 d . . .
H31A H 0.1357 0.6924 0.4779 0.208 Uiso 1 1 calc R . .
H31B H 0.1388 0.6959 0.4315 0.208 Uiso 1 1 calc R . .
C32 C 0.0300(5) 0.6678(7) 0.4526(3) 0.129(3) Uani 1 1 d . . .
H32A H 0.0204 0.6191 0.4756 0.154 Uiso 1 1 calc R . .
H32B H 0.0242 0.6207 0.4290 0.154 Uiso 1 1 calc R . .
C33 C -0.0247(5) 0.7667(8) 0.4519(3) 0.138(3) Uani 1 1 d . . .
H33A H -0.0487 0.7753 0.4260 0.165 Uiso 1 1 calc R . .
H33B H -0.0661 0.7574 0.4715 0.165 Uiso 1 1 calc R . .
C34 C 0.0255(5) 0.8661(8) 0.4612(4) 0.181(5) Uani 1 1 d . . .
H34A H 0.0111 0.9316 0.4445 0.217 Uiso 1 1 calc R . .
H34B H 0.0174 0.8888 0.4885 0.217 Uiso 1 1 calc R . .
C41 C 0.1074(5) 0.7190(8) 0.3171(4) 0.170(4) Uani 1 1 d . . .
H41A H 0.1316 0.6908 0.3413 0.204 Uiso 1 1 calc R . .
H41B H 0.1432 0.7035 0.2954 0.204 Uiso 1 1 calc R . .
C42 C 0.0325(7) 0.6603(8) 0.3105(4) 0.188(5) Uani 1 1 d . . .
H42A H 0.0271 0.5946 0.3284 0.226 Uiso 1 1 calc R . .
H42B H 0.0296 0.6318 0.2836 0.226 Uiso 1 1 calc R . .
C43 C -0.0287(6) 0.7434(10) 0.3176(4) 0.163(4) Uani 1 1 d . . .
H43A H -0.0698 0.7370 0.2977 0.195 Uiso 1 1 calc R . .
H43B H -0.0520 0.7316 0.3435 0.195 Uiso 1 1 calc R . .
C44 C 0.0097(6) 0.8555(8) 0.3154(4) 0.169(4) Uani 1 1 d . . .
H44A H -0.0012 0.8919 0.2901 0.203 Uiso 1 1 calc R . .
H44B H -0.0100 0.9062 0.3361 0.203 Uiso 1 1 calc R . .
C51 C 0.2761(8) 0.9321(13) 0.2436(3) 0.227(7) Uani 1 1 d . . .
H51A H 0.3275 0.9589 0.2524 0.272 Uiso 1 1 calc R . .
H51B H 0.2719 0.8498 0.2498 0.272 Uiso 1 1 calc R . .
C52 C 0.2700(6) 0.9474(10) 0.2030(3) 0.155(3) Uani 1 1 d . . .
H52A H 0.2547 0.8751 0.1902 0.186 Uiso 1 1 calc R . .
H52B H 0.3199 0.9732 0.1920 0.186 Uiso 1 1 calc R . .
C53 C 0.2079(6) 1.0382(9) 0.1974(3) 0.144(3) Uani 1 1 d . . .
H53A H 0.2302 1.1091 0.1864 0.172 Uiso 1 1 calc R . .
H53B H 0.1663 1.0105 0.1800 0.172 Uiso 1 1 calc R . .
C54 C 0.1783(7) 1.0576(9) 0.2369(3) 0.158(4) Uani 1 1 d . . .
H54A H 0.1838 1.1394 0.2436 0.190 Uiso 1 1 calc R . .
H54B H 0.1226 1.0380 0.2379 0.190 Uiso 1 1 calc R . .
B3 B 0.4514(4) 0.8672(7) 0.3819(2) 0.093(2) Uani 1 1 d . . .
H3 H 0.5059 0.9171 0.3767 0.112 Uiso 1 1 calc R . .
B7 B 0.3512(3) 0.8949(5) 0.35374(16) 0.0649(14) Uani 1 1 d . . .
H7 H 0.3292 0.9673 0.3355 0.078 Uiso 1 1 calc R . .
B11 B 0.3417(5) 0.7392(6) 0.3468(2) 0.098(2) Uani 1 1 d . . .
H11 H 0.3206 0.7002 0.3190 0.117 Uiso 1 1 calc R . .
B6 B 0.4126(5) 0.6439(8) 0.3761(4) 0.162(5) Uani 1 1 d D . .
B8 B 0.3602(3) 0.9014(5) 0.40683(16) 0.0633(14) Uani 1 1 d . . .
H8 H 0.3502 0.9879 0.4200 0.076 Uiso 1 1 calc R . .
B12 B 0.2866(3) 0.8158(5) 0.38438(14) 0.0572(13) Uani 1 1 d . . .
H12 H 0.2238 0.8390 0.3821 0.069 Uiso 1 1 calc R . .
B10 B 0.3161(4) 0.6708(5) 0.3925(2) 0.0764(17) Uani 1 1 d . . .
H10 H 0.2720 0.6004 0.3914 0.092 Uiso 1 1 calc R . .
B5 B 0.3940(4) 0.6635(6) 0.4300(2) 0.0816(18) Uani 1 1 d . . .
H5 H 0.3957 0.6012 0.4547 0.098 Uiso 1 1 calc R . .
B4 B 0.4291(4) 0.8059(5) 0.4289(2) 0.0818(18) Uani 1 1 d D . .
H4 H 0.4656 0.8413 0.4530 0.098 Uiso 1 1 calc R . .
B9 B 0.3254(4) 0.7749(5) 0.43030(18) 0.0715(16) Uani 1 1 d . . .
H9 H 0.2873 0.7796 0.4566 0.086 Uiso 1 1 calc R . .
H6 H 0.4405 0.5626 0.3605 0.050 Uiso 1 1 d . . .

loop_
_atom_site_aniso_label
_atom_site_aniso_U_11
_atom_site_aniso_U_22
_atom_site_aniso_U_33
_atom_site_aniso_U_23
_atom_site_aniso_U_13
_atom_site_aniso_U_12
Na1 0.0702(13) 0.0722(13) 0.0801(12) -0.0012(9) 0.0027(9) 0.0048(9)
Na2 0.0790(15) 0.0802(14) 0.0865(13) -0.0003(10) -0.0114(10) 0.0017(10)
O1 0.101(3) 0.120(3) 0.084(2) -0.015(2) -0.012(2) 0.027(2)
O2 0.086(3) 0.067(3) 0.160(4) 0.001(2) 0.028(2) 0.0002(19)
O3 0.097(4) 0.074(3) 0.165(4) -0.016(2) -0.036(3) -0.001(2)
O4 0.134(4) 0.133(4) 0.086(3) -0.001(2) -0.008(3) 0.044(3)
C1 0.054(4) 0.092(4) 0.121(5) 0.016(3) 0.004(3) 0.016(3)
C2 0.077(4) 0.080(4) 0.094(4) 0.020(3) 0.019(3) 0.015(3)
C11 0.054(5) 0.104(5) 0.224(9) 0.037(5) 0.009(5) 0.014(3)
C12 0.084(7) 0.293(18) 0.195(10) -0.040(10) 0.014(6) 0.031(8)
C13 0.095(7) 0.110(7) 0.44(2) 0.115(9) 0.142(10) 0.050(5)
C14 0.111(9) 0.54(3) 0.128(8) -0.126(12) 0.034(6) 0.047(12)
C15 0.132(6) 0.098(5) 0.126(5) 0.004(4) 0.066(5) 0.013(4)
C21 0.142(7) 0.161(8) 0.125(6) -0.003(5) -0.036(5) 0.062(6)
C22 0.181(10) 0.247(13) 0.129(7) -0.037(7) -0.064(7) 0.065(9)
C23 0.166(9) 0.215(10) 0.113(6) -0.058(6) -0.027(6) 0.027(8)
C24 0.155(8) 0.173(8) 0.120(6) -0.038(6) 0.005(5) 0.055(6)
C31 0.111(8) 0.082(7) 0.327(15) 0.016(6) -0.006(7) -0.004(5)
C32 0.098(6) 0.085(5) 0.203(8) -0.020(5) 0.039(5) -0.006(4)
C33 0.088(6) 0.120(7) 0.205(9) 0.009(5) 0.018(5) -0.006(5)
C34 0.100(7) 0.104(7) 0.339(17) -0.010(7) 0.060(8) 0.006(5)
C41 0.124(8) 0.091(7) 0.295(13) -0.042(6) -0.059(7) 0.015(5)
C42 0.165(11) 0.081(7) 0.318(15) 0.011(7) -0.092(10) -0.026(6)
C43 0.114(8) 0.147(9) 0.228(12) -0.017(7) -0.025(7) -0.025(7)
C44 0.129(9) 0.102(7) 0.277(13) -0.032(6) -0.075(8) 0.000(5)
C51 0.270(15) 0.289(15) 0.123(8) -0.010(8) -0.008(8) 0.187(13)
C52 0.169(9) 0.173(9) 0.123(7) -0.009(6) 0.019(6) 0.024(7)
C53 0.154(8) 0.164(8) 0.113(6) 0.020(5) -0.004(5) -0.010(6)
C54 0.192(9) 0.162(8) 0.120(7) 0.003(6) -0.018(6) 0.076(7)
B3 0.065(5) 0.103(6) 0.111(5) -0.032(4) 0.017(3) -0.027(4)
B7 0.058(4) 0.062(4) 0.074(3) 0.002(2) -0.002(3) -0.003(3)
B11 0.142(7) 0.063(4) 0.088(4) -0.022(3) 0.020(4) -0.026(4)
B6 0.057(6) 0.098(7) 0.331(16) -0.115(8) -0.018(6) 0.013(4)
B8 0.053(3) 0.057(3) 0.080(3) -0.008(3) -0.001(3) 0.003(2)
B12 0.051(3) 0.050(3) 0.070(3) 0.002(2) -0.001(2) 0.001(2)
B10 0.066(4) 0.048(4) 0.114(5) 0.007(3) 0.013(3) -0.004(3)
B5 0.057(4) 0.080(4) 0.107(5) 0.010(3) -0.010(3) 0.003(3)
B4 0.069(4) 0.073(4) 0.104(5) 0.007(3) -0.029(3) -0.001(3)
B9 0.059(4) 0.080(4) 0.076(4) 0.012(3) -0.002(3) 0.004(3)

loop_
_geom_bond_atom_site_label_1
_geom_bond_atom_site_label_2
_geom_bond_distance
_geom_bond_site_symmetry_2
_geom_bond_publ_flag
Na1 O1 2.303(4) . ?
Na1 O2 2.306(5) . ?
Na1 B9 2.934(6) . ?
Na1 B8 2.942(6) . ?
Na1 B12 2.973(6) . ?
Na1 B5 2.978(7) 8_665 ?
Na1 B10 3.058(6) 8_665 ?
Na1 Na2 3.942(3) . ?
Na2 O3 2.309(5) . ?
Na2 O4 2.334(5) . ?
Na2 B6 2.963(7) 8_665 ?
Na2 B10 3.029(7) 8_665 ?
Na2 B7 3.036(6) . ?
Na2 B11 3.068(7) 8_665 ?
Na2 B12 3.103(6) . ?
O1 C24 1.380(8) . ?
O1 C21 1.406(8) . ?
O2 C31 1.368(9) . ?
O2 C34 1.382(9) . ?
O3 C41 1.393(9) . ?
O3 C44 1.429(10) . ?
O4 C54 1.352(9) . ?
O4 C51 1.380(10) . ?
C1 B6 1.534(8) . ?
C1 C11 1.511(8) . ?
C1 B5 1.566(9) . ?
C1 B4 1.574(7) . ?
C1 B3 2.083(10) . ?
C2 C15 1.453(6) . ?
C2 B7 1.574(8) . ?
C2 B3 1.617(9) . ?
C2 B11 1.612(10) . ?
C11 C12 1.420(7) . ?
C12 C13 1.427(7) . ?
C13 C14 1.422(8) . ?
C14 C15 1.432(8) . ?
C21 C22 1.411(12) . ?
C22 C23 1.463(13) . ?
C23 C24 1.431(11) . ?
C31 C32 1.460(11) . ?
C32 C33 1.464(11) . ?
C33 C34 1.458(12) . ?
C41 C42 1.453(12) . ?
C42 C43 1.427(15) . ?
C43 C44 1.443(13) . ?
C51 C52 1.390(12) . ?
C52 C53 1.492(13) . ?
C53 C54 1.446(11) . ?
B3 B4 1.781(10) . ?
B3 B8 1.802(9) . ?
B3 B7 1.971(10) . ?
B7 B12 1.758(8) . ?
B7 B8 1.804(8) . ?
B7 B11 1.809(9) . ?
B11 B10 1.786(10) . ?
B11 B12 1.805(9) . ?
B11 B6 1.902(15) . ?
B11 Na2 3.068(7) 8_655 ?
B6 B10 1.752(11) . ?
B6 B5 1.864(15) . ?
B6 Na2 2.963(7) 8_655 ?
B8 B4 1.766(8) . ?
B8 B9 1.756(8) . ?
B8 B12 1.759(8) . ?
B12 B9 1.751(8) . ?
B12 B10 1.757(8) . ?
B10 B9 1.757(9) . ?
B10 B5 1.833(9) . ?
B10 Na2 3.029(7) 8_655 ?
B10 Na1 3.058(6) 8_655 ?
B5 B9 1.726(9) . ?
B5 B4 1.739(9) . ?
B5 Na1 2.978(7) 8_655 ?
B4 B9 1.791(9) . ?
